data_2238165
loop_
_publ_author_name
'Sreenivasa, S.'
'Mohan, N. R.'
'Madhu Chakrapani Rao, T.'
'Suchetan, P. A.'
'Palakshamurthy, B. S.'
Vijithkumar

_publ_section_title
;
 4-(4-Methylphenylsulfonyl)piperazin-1-ium trifluoroacetate
;
_journal_coeditor_code GK2578
_journal_issue 7
_journal_name_full 'Acta Crystallographica Section E'
_journal_page_first o1112
_journal_paper_doi 10.1107/S1600536813015900
_journal_volume 69
_journal_year 2013
_chemical_formula_iupac 'C11 H17 N2 O2 S +, C2 F3 O2 -'
_chemical_formula_moiety 'C11 H17 N2 O2 S +, C2 F3 O2 -'
_chemical_formula_sum 'C13 H17 F3 N2 O4 S'
_chemical_formula_weight 354.35
_chemical_melting_point 518
_chemical_name_systematic
;
4-(4-Methylphenylsulfonyl)piperazin-1-ium trifluoroacetate
;
_space_group_IT_number 14
_symmetry_cell_setting monoclinic
_symmetry_space_group_name_Hall '-P 2yn'
_symmetry_space_group_name_H-M 'P 1 21/n 1'
_atom_sites_solution_hydrogens geom
_atom_sites_solution_primary direct
_atom_sites_solution_secondary difmap
_audit_creation_method SHELXL-97
_cell_angle_alpha 90.00
_cell_angle_beta 110.446(3)
_cell_angle_gamma 90.00
_cell_formula_units_Z 4
_cell_length_a 7.8796(6)
_cell_length_b 22.5891(15)
_cell_length_c 9.4626(7)
_cell_measurement_reflns_used 2417
_cell_measurement_temperature 100(2)
_cell_measurement_theta_max 25.0
_cell_measurement_theta_min 1.8
_cell_volume 1578.2(2)
_computing_cell_refinement 'APEX2 and SAINT-Plus (Bruker, 2009)'
_computing_data_collection 'APEX2 (Bruker, 2009)'
_computing_data_reduction 'SAINT-Plus and XPREP (Bruker, 2009)'
_computing_molecular_graphics 'Mercury (Macrae <i>et al.</i>, 2008)'
_computing_publication_material 'SHELXL97 (Sheldrick, 2008)'
_computing_structure_refinement 'SHELXL97 (Sheldrick, 2008)'
_computing_structure_solution 'SHELXS97 (Sheldrick, 2008)'
_diffrn_ambient_temperature 100(2)
_diffrn_detector_area_resol_mean 1.03
_diffrn_measured_fraction_theta_full 0.999
_diffrn_measured_fraction_theta_max 0.999
_diffrn_measurement_device_type 'Bruker APEXII'
_diffrn_measurement_method 'phi and \w scans'
_diffrn_radiation_monochromator graphite
_diffrn_radiation_source 'fine-focus sealed tube'
_diffrn_radiation_type MoK\a
_diffrn_radiation_wavelength 0.71073
_diffrn_reflns_av_R_equivalents 0.0304
_diffrn_reflns_av_sigmaI/netI 0.0264
_diffrn_reflns_limit_h_max 9
_diffrn_reflns_limit_h_min -9
_diffrn_reflns_limit_k_max 24
_diffrn_reflns_limit_k_min -26
_diffrn_reflns_limit_l_max 10
_diffrn_reflns_limit_l_min -11
_diffrn_reflns_number 11562
_diffrn_reflns_theta_full 25.00
_diffrn_reflns_theta_max 25.00
_diffrn_reflns_theta_min 1.80
_diffrn_standards_decay_% 1.2
_diffrn_standards_interval_count 2781
_diffrn_standards_interval_time 22
_diffrn_standards_number 2417
_exptl_absorpt_coefficient_mu 0.257
_exptl_absorpt_correction_T_max 0.9503
_exptl_absorpt_correction_T_min 0.9408
_exptl_absorpt_correction_type multi-scan
_exptl_absorpt_process_details '(SADABS; Bruker, 2009)'
_exptl_crystal_colour colourless
_exptl_crystal_density_diffrn 1.491
_exptl_crystal_density_method 'not measured'
_exptl_crystal_description prism
_exptl_crystal_F_000 736
_exptl_crystal_size_max 0.24
_exptl_crystal_size_mid 0.22
_exptl_crystal_size_min 0.20
_refine_diff_density_max 0.855
_refine_diff_density_min -0.545
_refine_ls_extinction_method none
_refine_ls_goodness_of_fit_ref 1.037
_refine_ls_hydrogen_treatment mixed
_refine_ls_matrix_type full
_refine_ls_number_constraints 0
_refine_ls_number_parameters 217
_refine_ls_number_reflns 2781
_refine_ls_number_restraints 1
_refine_ls_restrained_S_all 1.037
_refine_ls_R_factor_all 0.0440
_refine_ls_R_factor_gt 0.0371
_refine_ls_shift/su_max 0.001
_refine_ls_shift/su_mean 0.000
_refine_ls_structure_factor_coef Fsqd
_refine_ls_weighting_details 'calc w=1/[\s^2^(Fo^2^)+(0.0420P)^2^+1.4486P] where P=(Fo^2^+2Fc^2^)/3'
_refine_ls_weighting_scheme calc
_refine_ls_wR_factor_gt 0.0893
_refine_ls_wR_factor_ref 0.0940
_reflns_number_gt 2417
_reflns_number_total 2781
_reflns_threshold_expression I>2sigma(I)
_cod_data_source_file gk2578.cif
_cod_data_source_block I
_cod_original_sg_symbol_H-M 'P 21/n'
_cod_database_code 2238165
_cod_database_fobs_code 2238165

loop_
_symmetry_equiv_pos_as_xyz
'x, y, z'
'-x+1/2, y+1/2, -z+1/2'
'-x, -y, -z'
'x-1/2, -y-1/2, z-1/2'

loop_
_atom_site_type_symbol
_atom_site_label
_atom_site_fract_x
_atom_site_fract_y
_atom_site_fract_z
_atom_site_U_iso_or_equiv
_atom_site_adp_type
_atom_site_calc_flag
_atom_site_refinement_flags
_atom_site_occupancy
_atom_site_symmetry_multiplicity
C C1 0.7630(2) 0.06870(8) 0.2940(2) 0.0153(4) Uani d . 1 1
C C2 0.6839(3) 0.01633(9) 0.3194(2) 0.0183(4) Uani d . 1 1
H H2 0.6086 -0.0057 0.2388 0.022 Uiso calc R 1 1
C C3 0.7192(3) -0.00242(9) 0.4665(2) 0.0196(4) Uani d . 1 1
H H3 0.6670 -0.0373 0.4841 0.023 Uiso calc R 1 1
C C4 0.8315(3) 0.03019(9) 0.5883(2) 0.0192(4) Uani d . 1 1
C C5 0.9097(3) 0.08191(9) 0.5598(2) 0.0214(4) Uani d . 1 1
H H5 0.9856 0.1038 0.6404 0.026 Uiso calc R 1 1
C C6 0.8771(3) 0.10158(9) 0.4140(2) 0.0198(4) Uani d . 1 1
H H6 0.9307 0.1362 0.3967 0.024 Uiso calc R 1 1
C C7 0.8684(3) 0.00917(10) 0.7478(2) 0.0259(5) Uani d . 1 1
H H7A 0.9878 0.0212 0.8105 0.039 Uiso calc R 1 1
H H7B 0.8600 -0.0332 0.7488 0.039 Uiso calc R 1 1
H H7C 0.7809 0.0261 0.7855 0.039 Uiso calc R 1 1
C C8 0.3628(2) 0.09780(8) 0.0749(2) 0.0167(4) Uani d . 1 1
H H8A 0.3811 0.0860 0.1777 0.020 Uiso calc R 1 1
H H8B 0.3528 0.0623 0.0149 0.020 Uiso calc R 1 1
C C9 0.1909(3) 0.13368(9) 0.0128(2) 0.0171(4) Uani d . 1 1
H H9A 0.1691 0.1438 -0.0917 0.020 Uiso calc R 1 1
H H9B 0.0889 0.1106 0.0168 0.020 Uiso calc R 1 1
C C10 0.3658(3) 0.22462(9) 0.1004(2) 0.0193(4) Uani d . 1 1
H H10A 0.3766 0.2598 0.1617 0.023 Uiso calc R 1 1
H H10B 0.3462 0.2371 -0.0022 0.023 Uiso calc R 1 1
C C11 0.5387(3) 0.18885(8) 0.1599(2) 0.0175(4) Uani d . 1 1
H H11A 0.6391 0.2118 0.1521 0.021 Uiso calc R 1 1
H H11B 0.5646 0.1794 0.2654 0.021 Uiso calc R 1 1
C C12 -0.0777(3) 0.32181(9) 0.1546(2) 0.0218(5) Uani d . 1 1
C C13 -0.1238(2) 0.30961(9) -0.0157(2) 0.0167(4) Uani d . 1 1
F F1 0.0057(3) 0.37256(7) 0.19613(16) 0.0589(5) Uani d . 1 1
F F2 0.0210(2) 0.27979(6) 0.24299(14) 0.0485(4) Uani d . 1 1
F F3 -0.2294(2) 0.32421(8) 0.18855(15) 0.0523(4) Uani d . 1 1
N N1 0.5186(2) 0.13357(7) 0.07164(17) 0.0146(3) Uani d . 1 1
N N2 0.2087(2) 0.18872(7) 0.10346(19) 0.0162(4) Uani d D 1 1
O O1 0.66600(18) 0.04597(6) 0.00690(15) 0.0202(3) Uani d . 1 1
O O2 0.84473(18) 0.13710(6) 0.10568(15) 0.0213(3) Uani d . 1 1
O O3 -0.05244(19) 0.26533(6) -0.04921(15) 0.0215(3) Uani d . 1 1
O O4 -0.22722(19) 0.34645(6) -0.10056(15) 0.0231(3) Uani d . 1 1
S S1 0.70876(6) 0.09536(2) 0.10835(5) 0.01538(15) Uani d . 1 1
H H1N2 0.222(3) 0.1792(10) 0.196(3) 0.029(6) Uiso d . 1 1
H H2N2 0.114(2) 0.2104(9) 0.066(2) 0.021(6) Uiso d D 1 1

loop_
_atom_site_aniso_label
_atom_site_aniso_U_11
_atom_site_aniso_U_22
_atom_site_aniso_U_33
_atom_site_aniso_U_12
_atom_site_aniso_U_13
_atom_site_aniso_U_23
C1 0.0127(9) 0.0189(10) 0.0163(10) 0.0046(8) 0.0074(8) 0.0021(8)
C2 0.0177(10) 0.0179(10) 0.0197(10) 0.0016(8) 0.0071(8) -0.0026(8)
C3 0.0210(10) 0.0178(10) 0.0232(11) 0.0021(8) 0.0120(9) 0.0019(8)
C4 0.0158(10) 0.0249(11) 0.0191(10) 0.0050(8) 0.0091(8) 0.0016(8)
C5 0.0190(10) 0.0263(11) 0.0181(10) -0.0031(8) 0.0053(8) -0.0028(8)
C6 0.0162(10) 0.0218(11) 0.0222(11) -0.0026(8) 0.0078(8) 0.0001(8)
C7 0.0269(12) 0.0338(12) 0.0201(11) 0.0035(9) 0.0120(9) 0.0036(9)
C8 0.0149(10) 0.0162(10) 0.0207(10) -0.0021(8) 0.0084(8) -0.0026(8)
C9 0.0158(10) 0.0212(10) 0.0152(10) 0.0002(8) 0.0066(8) -0.0025(8)
C10 0.0229(10) 0.0162(10) 0.0213(10) 0.0017(8) 0.0108(8) 0.0016(8)
C11 0.0182(10) 0.0150(10) 0.0210(10) -0.0004(8) 0.0089(8) -0.0023(8)
C12 0.0272(11) 0.0196(11) 0.0181(10) 0.0076(9) 0.0071(9) 0.0025(8)
C13 0.0141(9) 0.0194(10) 0.0169(10) 0.0003(8) 0.0058(8) 0.0015(8)
F1 0.0970(14) 0.0423(9) 0.0240(8) -0.0291(9) 0.0041(8) -0.0078(6)
F2 0.0775(11) 0.0456(9) 0.0158(7) 0.0377(8) 0.0080(7) 0.0068(6)
F3 0.0497(9) 0.0871(12) 0.0294(8) 0.0198(9) 0.0253(7) 0.0013(8)
N1 0.0143(8) 0.0145(8) 0.0172(8) 0.0000(6) 0.0080(7) -0.0012(6)
N2 0.0178(9) 0.0181(9) 0.0142(9) 0.0062(7) 0.0075(7) 0.0028(7)
O1 0.0220(7) 0.0234(8) 0.0177(7) 0.0056(6) 0.0099(6) -0.0016(6)
O2 0.0165(7) 0.0269(8) 0.0244(8) 0.0003(6) 0.0119(6) 0.0045(6)
O3 0.0274(8) 0.0201(8) 0.0177(7) 0.0089(6) 0.0087(6) 0.0027(6)
O4 0.0254(8) 0.0254(8) 0.0168(7) 0.0122(6) 0.0054(6) 0.0030(6)
S1 0.0137(3) 0.0193(3) 0.0159(3) 0.00225(18) 0.00858(19) 0.00105(18)

loop_
_atom_type_symbol
_atom_type_description
_atom_type_scat_dispersion_real
_atom_type_scat_dispersion_imag
_atom_type_scat_source
C C 0.0033 0.0016 'International Tables Vol C Tables 4.2.6.8 and 6.1.1.4'
H H 0.0000 0.0000 'International Tables Vol C Tables 4.2.6.8 and 6.1.1.4'
F F 0.0171 0.0103 'International Tables Vol C Tables 4.2.6.8 and 6.1.1.4'
N N 0.0061 0.0033 'International Tables Vol C Tables 4.2.6.8 and 6.1.1.4'
O O 0.0106 0.0060 'International Tables Vol C Tables 4.2.6.8 and 6.1.1.4'
S S 0.1246 0.1234 'International Tables Vol C Tables 4.2.6.8 and 6.1.1.4'

loop_
_geom_angle_atom_site_label_1
_geom_angle_atom_site_label_2
_geom_angle_atom_site_label_3
_geom_angle_site_symmetry_1
_geom_angle
C6 C1 C2 . 120.75(18)
C6 C1 S1 . 119.58(15)
C2 C1 S1 . 119.60(15)
C3 C2 C1 . 119.12(18)
C3 C2 H2 . 120.4
C1 C2 H2 . 120.4
C2 C3 C4 . 121.03(19)
C2 C3 H3 . 119.5
C4 C3 H3 . 119.5
C5 C4 C3 . 118.68(18)
C5 C4 C7 . 120.96(18)
C3 C4 C7 . 120.36(19)
C6 C5 C4 . 121.48(19)
C6 C5 H5 . 119.3
C4 C5 H5 . 119.3
C5 C6 C1 . 118.94(18)
C5 C6 H6 . 120.5
C1 C6 H6 . 120.5
C4 C7 H7A . 109.5
C4 C7 H7B . 109.5
H7A C7 H7B . 109.5
C4 C7 H7C . 109.5
H7A C7 H7C . 109.5
H7B C7 H7C . 109.5
N1 C8 C9 . 109.67(15)
N1 C8 H8A . 109.7
C9 C8 H8A . 109.7
N1 C8 H8B . 109.7
C9 C8 H8B . 109.7
H8A C8 H8B . 108.2
N2 C9 C8 . 109.43(15)
N2 C9 H9A . 109.8
C8 C9 H9A . 109.8
N2 C9 H9B . 109.8
C8 C9 H9B . 109.8
H9A C9 H9B . 108.2
N2 C10 C11 . 110.41(16)
N2 C10 H10A . 109.6
C11 C10 H10A . 109.6
N2 C10 H10B . 109.6
C11 C10 H10B . 109.6
H10A C10 H10B . 108.1
N1 C11 C10 . 109.58(15)
N1 C11 H11A . 109.8
C10 C11 H11A . 109.8
N1 C11 H11B . 109.8
C10 C11 H11B . 109.8
H11A C11 H11B . 108.2
F1 C12 F2 . 108.37(18)
F1 C12 F3 . 106.73(18)
F2 C12 F3 . 104.68(17)
F1 C12 C13 . 112.23(17)
F2 C12 C13 . 113.76(16)
F3 C12 C13 . 110.57(16)
O3 C13 O4 1 128.86(18)
O3 C13 O4 . 128.86(18)
O3 C13 C12 1 116.54(16)
O3 C13 C12 . 116.54(16)
O4 C13 C12 . 114.60(17)
C8 N1 C11 . 112.06(14)
C8 N1 S1 . 114.04(12)
C11 N1 S1 . 114.21(12)
C10 N2 C9 . 110.79(15)
C10 N2 H1N2 . 110.0(15)
C9 N2 H1N2 . 109.2(16)
C10 N2 H2N2 . 106.9(15)
C9 N2 H2N2 . 110.2(15)
H1N2 N2 H2N2 . 110(2)
O1 S1 O2 . 120.15(8)
O1 S1 N1 . 106.33(8)
O2 S1 N1 . 106.28(8)
O1 S1 C1 . 108.66(9)
O2 S1 C1 . 108.65(9)
N1 S1 C1 . 105.87(8)

loop_
_geom_bond_atom_site_label_1
_geom_bond_atom_site_label_2
_geom_bond_site_symmetry_2
_geom_bond_distance
C1 C6 . 1.392(3)
C1 C2 . 1.397(3)
C1 S1 . 1.7623(19)
C2 C3 . 1.387(3)
C2 H2 . 0.9300
C3 C4 . 1.394(3)
C3 H3 . 0.9300
C4 C5 . 1.391(3)
C4 C7 . 1.510(3)
C5 C6 . 1.385(3)
C5 H5 . 0.9300
C6 H6 . 0.9300
C7 H7A . 0.9600
C7 H7B . 0.9600
C7 H7C . 0.9600
C8 N1 . 1.479(2)
C8 C9 . 1.510(3)
C8 H8A . 0.9700
C8 H8B . 0.9700
C9 N2 . 1.489(2)
C9 H9A . 0.9700
C9 H9B . 0.9700
C10 N2 . 1.488(3)
C10 C11 . 1.514(3)
C10 H10A . 0.9700
C10 H10B . 0.9700
C11 N1 . 1.480(2)
C11 H11A . 0.9700
C11 H11B . 0.9700
C12 F1 . 1.312(3)
C12 F2 . 1.323(2)
C12 F3 . 1.343(3)
C12 C13 . 1.548(3)
C13 O3 1 1.242(2)
C13 O3 . 1.242(2)
C13 O4 . 1.243(2)
N1 S1 . 1.6576(16)
N2 H1N2 . 0.87(3)
N2 H2N2 . 0.860(16)
O1 S1 . 1.4332(14)
O2 S1 . 1.4340(14)

loop_
_geom_hbond_atom_site_label_D
_geom_hbond_atom_site_label_H
_geom_hbond_atom_site_label_A
_geom_hbond_site_symmetry_A
_geom_hbond_distance_DH
_geom_hbond_distance_HA
_geom_hbond_distance_DA
_geom_hbond_angle_DHA
N2 H1N2 O4 4_666 0.87(3) 1.91(3) 2.782(2) 174(2)
C8 H8B O1 3_655 0.97 2.45 3.328(2) 149.7
C9 H9B O2 1_455 0.97 2.43 3.146(2) 130.4
N2 H2N2 O3 1 0.860(16) 1.857(17) 2.690(2) 163(2)

loop_
_geom_torsion_atom_site_label_1
_geom_torsion_atom_site_label_2
_geom_torsion_atom_site_label_3
_geom_torsion_atom_site_label_4
_geom_torsion_site_symmetry_4
_geom_torsion
C6 C1 C2 C3 . 0.6(3)
S1 C1 C2 C3 . -176.24(14)
C1 C2 C3 C4 . 0.1(3)
C2 C3 C4 C5 . -0.6(3)
C2 C3 C4 C7 . 179.94(18)
C3 C4 C5 C6 . 0.5(3)
C7 C4 C5 C6 . 179.90(18)
C4 C5 C6 C1 . 0.2(3)
C2 C1 C6 C5 . -0.7(3)
S1 C1 C6 C5 . 176.09(15)
N1 C8 C9 N2 . -58.22(19)
N2 C10 C11 N1 . 56.2(2)
F1 C12 C13 O3 1 117.9(2)
F2 C12 C13 O3 1 -5.6(3)
F3 C12 C13 O3 1 -123.07(19)
F1 C12 C13 O3 . 117.9(2)
F2 C12 C13 O3 . -5.6(3)
F3 C12 C13 O3 . -123.07(19)
F1 C12 C13 O4 . -61.4(2)
F2 C12 C13 O4 . 175.05(18)
F3 C12 C13 O4 . 57.6(2)
C9 C8 N1 C11 . 58.60(19)
C9 C8 N1 S1 . -169.70(12)
C10 C11 N1 C8 . -57.2(2)
C10 C11 N1 S1 . 171.14(12)
C11 C10 N2 C9 . -58.0(2)
C8 C9 N2 C10 . 58.8(2)
O4 C13 O3 O3 1 0.00(8)
C12 C13 O3 O3 1 0.00(7)
C8 N1 S1 O1 . 52.91(14)
C11 N1 S1 O1 . -176.43(13)
C8 N1 S1 O2 . -177.97(13)
C11 N1 S1 O2 . -47.32(14)
C8 N1 S1 C1 . -62.54(14)
C11 N1 S1 C1 . 68.11(14)
C6 C1 S1 O1 . 153.58(15)
C2 C1 S1 O1 . -29.56(17)
C6 C1 S1 O2 . 21.24(18)
C2 C1 S1 O2 . -161.90(14)
C6 C1 S1 N1 . -92.56(16)
C2 C1 S1 N1 . 84.30(16)
